data_4340288
loop_
_publ_author_name
'Rische, Daniel'
'Baunemann, Arne'
'Winter, Manuela'
'Fischer, Roland A.'

_publ_section_title
;
 Mixed guanidinato/alkylimido/azido tungsten(VI) complexes: synthesis and
 structural characterization.
;
_journal_issue 1
_journal_name_full 'Inorganic chemistry'
_journal_page_first 269
_journal_page_last 277
_journal_paper_doi 10.1021/ic0512431
_journal_volume 45
_journal_year 2006
_chemical_formula_sum 'C26 H46 N18 W2'
_chemical_formula_weight 978.51
_chemical_name_systematic
; 
 ? 
;
_space_group_IT_number 2
_symmetry_cell_setting triclinic
_symmetry_space_group_name_Hall '-P 1'
_symmetry_space_group_name_H-M 'P -1'
_atom_sites_solution_hydrogens geom
_atom_sites_solution_primary direct
_atom_sites_solution_secondary difmap
_audit_creation_method SHELXL-97
_cell_angle_alpha 93.330(5)
_cell_angle_beta 100.474(5)
_cell_angle_gamma 96.270(5)
_cell_formula_units_Z 3
_cell_length_a 10.6021(7)
_cell_length_b 15.9447(10)
_cell_length_c 16.8824(10)
_cell_measurement_reflns_used 4947
_cell_measurement_temperature 105(2)
_cell_measurement_theta_max 29.99
_cell_measurement_theta_min 2.57
_cell_volume 2780.7(3)
_computing_cell_refinement 'CrysAlis RED 1.171.13, Oxford Diffraction'
_computing_data_collection 'CrysAlis CCD 1.171.13, Oxford Diffraction'
_computing_data_reduction 'CrysAlis RED 1.171.13, Oxford Diffraction'
_computing_molecular_graphics 'SHELXL-97 (Sheldrick, 1997)'
_computing_publication_material SHELXTL-PLUS
_computing_structure_refinement 'SHELXL-97 (Sheldrick, 1997)'
_computing_structure_solution 'SHELXS-97 (Sheldrick, 1990)'
_diffrn_ambient_temperature 105(2)
_diffrn_measured_fraction_theta_full 0.962
_diffrn_measured_fraction_theta_max 0.962
_diffrn_measurement_device_type 'Sapphire2-CCD, Oxford Diffraction'
_diffrn_measurement_method '560 images at 1.0 deg in \w and 15 sec'
_diffrn_radiation_monochromator graphite
_diffrn_radiation_source 'fine-focus sealed tube'
_diffrn_radiation_type MoK\a
_diffrn_radiation_wavelength 0.71073
_diffrn_reflns_av_R_equivalents 0.0547
_diffrn_reflns_av_sigmaI/netI 0.1822
_diffrn_reflns_limit_h_max 14
_diffrn_reflns_limit_h_min -14
_diffrn_reflns_limit_k_max 22
_diffrn_reflns_limit_k_min -22
_diffrn_reflns_limit_l_max 23
_diffrn_reflns_limit_l_min -14
_diffrn_reflns_number 31605
_diffrn_reflns_theta_full 30.06
_diffrn_reflns_theta_max 30.06
_diffrn_reflns_theta_min 2.97
_exptl_absorpt_coefficient_mu 6.245
_exptl_absorpt_correction_T_max 0.743
_exptl_absorpt_correction_T_min 0.555
_exptl_absorpt_correction_type 'numeric analytical'
_exptl_absorpt_process_details 'Gaussian face-indexed'
_exptl_crystal_colour yellow
_exptl_crystal_density_diffrn 1.753
_exptl_crystal_density_method 'not measured'
_exptl_crystal_description prism
_exptl_crystal_F_000 1428
_exptl_crystal_size_max 0.11
_exptl_crystal_size_mid 0.08
_exptl_crystal_size_min 0.03
_refine_diff_density_max 2.896
_refine_diff_density_min -1.800
_refine_diff_density_rms 0.183
_refine_ls_extinction_method none
_refine_ls_goodness_of_fit_ref 0.666
_refine_ls_hydrogen_treatment constr
_refine_ls_matrix_type full
_refine_ls_number_parameters 622
_refine_ls_number_reflns 15707
_refine_ls_number_restraints 0
_refine_ls_restrained_S_all 0.666
_refine_ls_R_factor_all 0.0977
_refine_ls_R_factor_gt 0.0385
_refine_ls_shift/su_max 0.001
_refine_ls_shift/su_mean 0.000
_refine_ls_structure_factor_coef Fsqd
_refine_ls_weighting_details 'calc w=1/[\s^2^(Fo^2^)+(0.0059P)^2^+0.0000P] where P=(Fo^2^+2Fc^2^)/3'
_refine_ls_weighting_scheme calc
_refine_ls_wR_factor_gt 0.0489
_refine_ls_wR_factor_ref 0.0573
_reflns_number_gt 7868
_reflns_number_total 15707
_reflns_threshold_expression >2sigma(I)
_cod_data_source_file ic0512431si20050725_093124.cif
_cod_data_source_block 8
_cod_original_sg_symbol_H-M P-1
_cod_database_code 4340288

loop_
_symmetry_equiv_pos_as_xyz
'x, y, z'
'-x, -y, -z'

loop_
_atom_site_label
_atom_site_type_symbol
_atom_site_fract_x
_atom_site_fract_y
_atom_site_fract_z
_atom_site_U_iso_or_equiv
_atom_site_adp_type
_atom_site_occupancy
_atom_site_symmetry_multiplicity
_atom_site_calc_flag
_atom_site_refinement_flags
W3 W 0.54511(2) 0.605024(16) 0.453109(15) 0.01728(6) Uani 1 1 d .
W2 W -0.10838(2) 0.107330(17) 0.217587(16) 0.01786(7) Uani 1 1 d .
W1 W -0.16160(2) 0.257277(17) 0.045226(15) 0.01899(7) Uani 1 1 d .
N25 N 0.6097(4) 0.4794(3) 0.4974(2) 0.0121(11) Uani 1 1 d .
N5 N 0.0403(4) 0.0800(3) 0.2686(3) 0.0204(12) Uani 1 1 d .
N19 N 0.6897(4) 0.6330(3) 0.4193(3) 0.0165(11) Uani 1 1 d .
N7 N -0.0203(4) 0.1836(3) 0.1268(3) 0.0169(11) Uani 1 1 d .
N1 N -0.3073(4) 0.2965(3) 0.0066(3) 0.0227(12) Uani 1 1 d .
N26 N 0.7252(5) 0.4706(3) 0.5119(3) 0.0186(12) Uani 1 1 d .
N23 N 0.5385(4) 0.6905(3) 0.6073(3) 0.0203(12) Uani 1 1 d .
N8 N 0.0967(5) 0.2039(3) 0.1316(3) 0.0211(12) Uani 1 1 d .
N27 N 0.8299(4) 0.4601(3) 0.5243(3) 0.0236(13) Uani 1 1 d .
N2 N -0.0500(4) 0.2874(3) -0.0156(3) 0.0242(13) Uani 1 1 d .
N20 N 0.4434(4) 0.6833(3) 0.4277(3) 0.0225(12) Uani 1 1 d .
N11 N -0.3619(5) 0.1838(3) 0.1456(3) 0.0198(12) Uani 1 1 d .
N14 N -0.2370(5) -0.0420(4) 0.1112(3) 0.0313(14) Uani 1 1 d .
N6 N -0.2266(5) 0.0642(3) 0.2679(3) 0.0251(13) Uani 1 1 d .
N22 N 0.6073(4) 0.6500(3) 0.5742(3) 0.0229(13) Uani 1 1 d .
N10 N -0.2500(4) 0.1815(3) 0.1367(3) 0.0185(12) Uani 1 1 d .
N21 N 0.4615(4) 0.5229(3) 0.3419(3) 0.0218(12) Uani 1 1 d .
N17 N -0.1568(5) 0.4026(4) 0.1638(3) 0.0271(13) Uani 1 1 d .
N13 N -0.1450(4) 0.0131(3) 0.1238(3) 0.0241(13) Uani 1 1 d .
N9 N 0.2049(5) 0.2238(4) 0.1367(3) 0.0377(16) Uani 1 1 d .
N16 N -0.0940(4) 0.3517(3) 0.1392(3) 0.0220(13) Uani 1 1 d .
N4 N -0.0757(4) 0.2309(3) 0.2887(3) 0.0157(11) Uani 1 1 d .
C41 C 0.0395(5) 0.2751(4) 0.3087(3) 0.0215(15) Uani 1 1 d .
H41A H 0.1096 0.2532 0.2900 0.026 Uiso 1 1 calc R
N3 N -0.2183(4) 0.1319(3) -0.0210(3) 0.0220(13) Uani 1 1 d .
C42 C 0.0642(5) 0.3514(4) 0.3552(3) 0.0198(14) Uani 1 1 d .
H42A H 0.1494 0.3802 0.3696 0.024 Uiso 1 1 calc R
C10 C -0.4101(6) 0.3390(4) -0.0369(4) 0.0235(15) Uani 1 1 d .
C45 C -0.1771(5) 0.2641(4) 0.3134(3) 0.0197(14) Uani 1 1 d .
H45A H -0.2612 0.2338 0.2987 0.024 Uiso 1 1 calc R
C192 C 0.8575(5) 0.7499(4) 0.4378(4) 0.0283(16) Uani 1 1 d .
H19A H 0.7946 0.7897 0.4428 0.043 Uiso 1 1 calc R
H19B H 0.9286 0.7777 0.4153 0.043 Uiso 1 1 calc R
H19C H 0.8915 0.7319 0.4912 0.043 Uiso 1 1 calc R
C62 C -0.2586(7) -0.0687(4) 0.3265(4) 0.048(2) Uani 1 1 d .
H62A H -0.1669 -0.0640 0.3515 0.072 Uiso 1 1 calc R
H62B H -0.2723 -0.0992 0.2730 0.072 Uiso 1 1 calc R
H62C H -0.3103 -0.0995 0.3605 0.072 Uiso 1 1 calc R
C31 C -0.3413(6) 0.0950(4) -0.0348(4) 0.0275(16) Uani 1 1 d .
H31A H -0.4050 0.1260 -0.0184 0.033 Uiso 1 1 calc R
N12 N -0.4663(5) 0.1881(4) 0.1536(3) 0.0331(15) Uani 1 1 d .
C44 C -0.1602(6) 0.3392(4) 0.3582(4) 0.0250(16) Uani 1 1 d .
H44A H -0.2320 0.3610 0.3747 0.030 Uiso 1 1 calc R
C200 C 0.3833(5) 0.7576(4) 0.4059(4) 0.0217(15) Uani 1 1 d .
N24 N 0.4760(5) 0.7297(3) 0.6411(3) 0.0330(15) Uani 1 1 d .
C215 C 0.3342(6) 0.5172(4) 0.3064(4) 0.0248(15) Uani 1 1 d .
H21A H 0.2809 0.5518 0.3296 0.030 Uiso 1 1 calc R
C190 C 0.7921(5) 0.6732(4) 0.3822(4) 0.0226(15) Uani 1 1 d .
C193 C 0.7349(6) 0.6975(4) 0.3005(4) 0.0318(17) Uani 1 1 d .
H19D H 0.6720 0.7372 0.3058 0.048 Uiso 1 1 calc R
H19E H 0.6916 0.6468 0.2667 0.048 Uiso 1 1 calc R
H19F H 0.8036 0.7245 0.2753 0.048 Uiso 1 1 calc R
C211 C 0.5345(6) 0.4769(4) 0.3048(4) 0.0257(16) Uani 1 1 d .
H21B H 0.6247 0.4819 0.3259 0.031 Uiso 1 1 calc R
C203 C 0.4685(5) 0.8352(4) 0.4514(4) 0.0267(16) Uani 1 1 d .
H20A H 0.4745 0.8314 0.5097 0.040 Uiso 1 1 calc R
H20B H 0.4305 0.8865 0.4356 0.040 Uiso 1 1 calc R
H20C H 0.5550 0.8376 0.4383 0.040 Uiso 1 1 calc R
C35 C -0.1307(5) 0.0867(4) -0.0440(3) 0.0252(16) Uani 1 1 d .
H35A H -0.0431 0.1114 -0.0347 0.030 Uiso 1 1 calc R
C191 C 0.8911(5) 0.6111(4) 0.3756(4) 0.0280(16) Uani 1 1 d .
H19G H 0.8493 0.5610 0.3403 0.042 Uiso 1 1 calc R
H19H H 0.9252 0.5941 0.4294 0.042 Uiso 1 1 calc R
H19I H 0.9621 0.6386 0.3527 0.042 Uiso 1 1 calc R
C50 C 0.1385(6) 0.0517(4) 0.3271(4) 0.0281(16) Uani 1 1 d .
N15 N -0.3229(6) -0.0950(4) 0.0953(4) 0.055(2) Uani 1 1 d .
C214 C 0.2800(6) 0.4655(4) 0.2407(4) 0.0325(17) Uani 1 1 d .
H21C H 0.1903 0.4628 0.2193 0.039 Uiso 1 1 calc R
C43 C -0.0373(6) 0.3842(4) 0.3800(4) 0.0265(16) Uani 1 1 d .
H43A H -0.0243 0.4368 0.4115 0.032 Uiso 1 1 calc R
C60 C -0.2995(6) 0.0200(4) 0.3179(4) 0.0294(17) Uani 1 1 d .
C20 C 0.0227(6) 0.3185(5) -0.0763(4) 0.0344(18) Uani 1 1 d .
N18 N -0.2111(5) 0.4524(4) 0.1913(3) 0.0438(17) Uani 1 1 d .
C33 C -0.2880(6) -0.0311(4) -0.0937(4) 0.0349(18) Uani 1 1 d .
H33A H -0.3117 -0.0873 -0.1177 0.042 Uiso 1 1 calc R
C32 C -0.3790(6) 0.0163(4) -0.0708(4) 0.0296(17) Uani 1 1 d .
H32A H -0.4675 -0.0064 -0.0804 0.036 Uiso 1 1 calc R
C213 C 0.3559(7) 0.4168(4) 0.2049(4) 0.0375(19) Uani 1 1 d .
H21D H 0.3191 0.3798 0.1584 0.045 Uiso 1 1 calc R
C34 C -0.1616(6) 0.0062(4) -0.0804(4) 0.0328(18) Uani 1 1 d .
H34A H -0.0965 -0.0238 -0.0963 0.039 Uiso 1 1 calc R
C61 C -0.2799(7) 0.0680(5) 0.4013(4) 0.053(2) Uani 1 1 d .
H61A H -0.1880 0.0747 0.4262 0.079 Uiso 1 1 calc R
H61B H -0.3298 0.0360 0.4355 0.079 Uiso 1 1 calc R
H61C H -0.3093 0.1238 0.3955 0.079 Uiso 1 1 calc R
C52 C 0.2689(6) 0.1057(4) 0.3310(4) 0.047(2) Uani 1 1 d .
H52A H 0.2938 0.1016 0.2779 0.070 Uiso 1 1 calc R
H52B H 0.3349 0.0852 0.3712 0.070 Uiso 1 1 calc R
H52C H 0.2611 0.1649 0.3464 0.070 Uiso 1 1 calc R
C53 C 0.1009(7) 0.0587(5) 0.4103(4) 0.047(2) Uani 1 1 d .
H53A H 0.0178 0.0243 0.4084 0.071 Uiso 1 1 calc R
H53B H 0.0935 0.1180 0.4255 0.071 Uiso 1 1 calc R
H53C H 0.1673 0.0383 0.4503 0.071 Uiso 1 1 calc R
C11 C -0.3596(8) 0.4290(5) -0.0384(6) 0.092(3) Uani 1 1 d .
H11A H -0.3345 0.4551 0.0170 0.138 Uiso 1 1 calc R
H11B H -0.4268 0.4586 -0.0687 0.138 Uiso 1 1 calc R
H11C H -0.2842 0.4328 -0.0646 0.138 Uiso 1 1 calc R
C201 C 0.2496(5) 0.7511(4) 0.4293(4) 0.0393(19) Uani 1 1 d .
H20D H 0.1954 0.7011 0.4000 0.059 Uiso 1 1 calc R
H20E H 0.2091 0.8020 0.4153 0.059 Uiso 1 1 calc R
H20F H 0.2589 0.7460 0.4876 0.059 Uiso 1 1 calc R
C51 C 0.1486(7) -0.0408(4) 0.3012(4) 0.049(2) Uani 1 1 d .
H51A H 0.1745 -0.0440 0.2484 0.073 Uiso 1 1 calc R
H51B H 0.0645 -0.0746 0.2976 0.073 Uiso 1 1 calc R
H51C H 0.2132 -0.0629 0.3412 0.073 Uiso 1 1 calc R
C13 C -0.4521(8) 0.2954(6) -0.1198(4) 0.095(4) Uani 1 1 d .
H13B H -0.3791 0.2993 -0.1481 0.143 Uiso 1 1 calc R
H13C H -0.5225 0.3225 -0.1498 0.143 Uiso 1 1 calc R
H13D H -0.4821 0.2357 -0.1157 0.143 Uiso 1 1 calc R
C12 C -0.5210(7) 0.3346(6) 0.0062(5) 0.086(3) Uani 1 1 d .
H12A H -0.4930 0.3635 0.0605 0.130 Uiso 1 1 calc R
H12B H -0.5523 0.2752 0.0106 0.130 Uiso 1 1 calc R
H12C H -0.5908 0.3622 -0.0240 0.130 Uiso 1 1 calc R
C202 C 0.3734(6) 0.7640(4) 0.3158(3) 0.0349(18) Uani 1 1 d .
H20G H 0.3188 0.7142 0.2864 0.052 Uiso 1 1 calc R
H20H H 0.4598 0.7666 0.3024 0.052 Uiso 1 1 calc R
H20I H 0.3351 0.8152 0.3002 0.052 Uiso 1 1 calc R
C212 C 0.4845(7) 0.4216(4) 0.2364(4) 0.0346(18) Uani 1 1 d .
H21E H 0.5387 0.3881 0.2125 0.042 Uiso 1 1 calc R
C21 C 0.1071(9) 0.3959(6) -0.0370(5) 0.097(4) Uani 1 1 d .
H21F H 0.0533 0.4389 -0.0236 0.146 Uiso 1 1 calc R
H21G H 0.1615 0.4179 -0.0742 0.146 Uiso 1 1 calc R
H21H H 0.1621 0.3820 0.0124 0.146 Uiso 1 1 calc R
C22 C -0.0642(8) 0.3362(10) -0.1479(6) 0.194(8) Uani 1 1 d .
H22B H -0.1193 0.3778 -0.1335 0.291 Uiso 1 1 calc R
H22C H -0.1182 0.2839 -0.1720 0.291 Uiso 1 1 calc R
H22D H -0.0140 0.3589 -0.1869 0.291 Uiso 1 1 calc R
C63 C -0.4448(6) 0.0086(5) 0.2792(5) 0.065(3) Uani 1 1 d .
H63A H -0.4746 0.0642 0.2725 0.097 Uiso 1 1 calc R
H63B H -0.4940 -0.0226 0.3143 0.097 Uiso 1 1 calc R
H63C H -0.4578 -0.0231 0.2263 0.097 Uiso 1 1 calc R
C23 C 0.1089(9) 0.2541(6) -0.0960(6) 0.113(4) Uani 1 1 d .
H23A H 0.0555 0.2022 -0.1218 0.169 Uiso 1 1 calc R
H23B H 0.1641 0.2413 -0.0462 0.169 Uiso 1 1 calc R
H23C H 0.1629 0.2770 -0.1329 0.169 Uiso 1 1 calc R

loop_
_atom_site_aniso_label
_atom_site_aniso_U_11
_atom_site_aniso_U_22
_atom_site_aniso_U_33
_atom_site_aniso_U_23
_atom_site_aniso_U_13
_atom_site_aniso_U_12
W3 0.01351(13) 0.01796(15) 0.02071(15) 0.00305(12) 0.00318(11) 0.00269(11)
W2 0.01598(13) 0.01839(15) 0.01941(15) 0.00078(12) 0.00344(11) 0.00327(11)
W1 0.01479(13) 0.02365(16) 0.01796(15) 0.00176(12) 0.00233(11) 0.00108(11)
N25 0.012(2) 0.017(3) 0.007(2) 0.005(2) -0.003(2) 0.002(2)
N5 0.025(3) 0.015(3) 0.020(3) 0.000(2) -0.003(2) 0.010(2)
N19 0.016(2) 0.021(3) 0.013(3) -0.004(2) 0.008(2) -0.001(2)
N7 0.010(2) 0.017(3) 0.020(3) -0.001(2) -0.003(2) -0.002(2)
N1 0.020(3) 0.018(3) 0.028(3) -0.005(2) 0.001(2) 0.003(2)
N26 0.018(3) 0.015(3) 0.021(3) -0.001(2) 0.002(2) -0.002(2)
N23 0.014(3) 0.021(3) 0.022(3) 0.004(3) -0.002(2) -0.006(2)
N8 0.029(3) 0.015(3) 0.019(3) 0.000(2) 0.003(3) 0.005(2)
N27 0.009(2) 0.030(3) 0.031(3) -0.002(3) 0.004(2) 0.002(2)
N2 0.015(3) 0.030(3) 0.025(3) 0.000(3) 0.003(2) -0.008(2)
N20 0.021(3) 0.022(3) 0.020(3) 0.005(2) -0.005(2) 0.000(2)
N11 0.019(3) 0.017(3) 0.021(3) 0.006(2) -0.003(2) 0.001(2)
N14 0.029(3) 0.029(4) 0.038(4) -0.007(3) 0.011(3) 0.008(3)
N6 0.040(3) 0.026(3) 0.010(3) -0.011(2) 0.000(2) 0.017(3)
N22 0.008(2) 0.031(3) 0.028(3) -0.001(3) -0.002(2) 0.006(2)
N10 0.018(3) 0.019(3) 0.021(3) 0.000(2) 0.008(2) 0.008(2)
N21 0.019(3) 0.024(3) 0.021(3) 0.001(2) 0.002(2) -0.003(2)
N17 0.029(3) 0.030(4) 0.018(3) -0.004(3) 0.004(3) -0.007(3)
N13 0.015(3) 0.032(4) 0.023(3) -0.007(3) 0.001(2) 0.002(2)
N9 0.012(3) 0.047(4) 0.053(4) 0.008(3) 0.000(3) 0.002(3)
N16 0.018(3) 0.028(3) 0.021(3) -0.002(3) 0.006(2) 0.002(2)
N4 0.011(2) 0.019(3) 0.017(3) 0.002(2) 0.003(2) 0.001(2)
C41 0.020(3) 0.027(4) 0.020(4) 0.003(3) 0.010(3) 0.008(3)
N3 0.010(2) 0.036(3) 0.021(3) -0.003(3) 0.007(2) 0.002(2)
C42 0.016(3) 0.029(4) 0.013(3) -0.001(3) 0.002(3) -0.001(3)
C10 0.023(3) 0.028(4) 0.020(4) 0.007(3) -0.002(3) 0.009(3)
C45 0.018(3) 0.018(4) 0.020(4) 0.000(3) -0.001(3) 0.000(3)
C192 0.021(3) 0.027(4) 0.035(4) 0.002(3) 0.007(3) -0.005(3)
C62 0.055(5) 0.036(5) 0.056(5) 0.024(4) 0.016(4) 0.000(4)
C31 0.024(3) 0.029(4) 0.030(4) -0.002(3) 0.006(3) 0.006(3)
N12 0.014(3) 0.055(4) 0.033(3) 0.012(3) 0.008(3) 0.006(3)
C44 0.024(3) 0.025(4) 0.028(4) -0.001(3) 0.007(3) 0.011(3)
C200 0.015(3) 0.026(4) 0.025(4) 0.007(3) 0.004(3) 0.007(3)
N24 0.028(3) 0.037(4) 0.035(4) -0.004(3) 0.007(3) 0.008(3)
C215 0.029(4) 0.019(4) 0.027(4) 0.006(3) 0.004(3) 0.006(3)
C190 0.012(3) 0.032(4) 0.028(4) 0.008(3) 0.011(3) 0.005(3)
C193 0.027(4) 0.041(5) 0.027(4) 0.009(3) 0.005(3) 0.001(3)
C211 0.025(3) 0.023(4) 0.032(4) -0.003(3) 0.016(3) 0.002(3)
C203 0.025(3) 0.025(4) 0.032(4) 0.001(3) 0.012(3) 0.000(3)
C35 0.014(3) 0.044(5) 0.017(4) -0.006(3) 0.005(3) -0.002(3)
C191 0.022(3) 0.032(4) 0.035(4) 0.004(3) 0.016(3) 0.010(3)
C50 0.022(3) 0.034(4) 0.025(4) 0.007(3) -0.006(3) 0.007(3)
N15 0.043(4) 0.044(4) 0.070(5) -0.025(4) 0.011(4) -0.015(3)
C214 0.032(4) 0.045(5) 0.018(4) 0.008(3) 0.008(3) -0.013(3)
C43 0.039(4) 0.016(4) 0.024(4) -0.002(3) 0.007(3) 0.003(3)
C60 0.022(4) 0.024(4) 0.042(5) 0.005(4) -0.001(3) 0.012(3)
C20 0.026(4) 0.056(5) 0.022(4) 0.017(4) 0.006(3) 0.001(4)
N18 0.054(4) 0.045(4) 0.033(4) -0.013(3) 0.014(3) 0.011(3)
C33 0.037(4) 0.028(4) 0.037(4) -0.015(4) 0.006(4) 0.001(3)
C32 0.016(3) 0.038(5) 0.033(4) -0.010(4) 0.007(3) -0.001(3)
C213 0.060(5) 0.028(4) 0.024(4) 0.004(3) 0.012(4) -0.005(4)
C34 0.019(3) 0.050(5) 0.030(4) -0.008(4) 0.009(3) 0.009(3)
C61 0.080(6) 0.048(6) 0.045(5) 0.018(4) 0.044(5) 0.013(5)
C52 0.030(4) 0.048(5) 0.056(5) 0.008(4) -0.009(4) 0.007(4)
C53 0.054(5) 0.067(6) 0.020(4) 0.002(4) -0.003(4) 0.019(4)
C11 0.059(6) 0.044(6) 0.160(10) 0.050(6) -0.027(6) 0.012(5)
C201 0.015(3) 0.038(5) 0.067(5) 0.005(4) 0.010(4) 0.012(3)
C51 0.065(5) 0.026(5) 0.053(5) 0.010(4) -0.009(4) 0.027(4)
C13 0.107(8) 0.115(9) 0.053(6) -0.027(6) -0.044(5) 0.081(7)
C12 0.045(5) 0.146(10) 0.091(7) 0.060(7) 0.030(5) 0.060(6)
C202 0.043(4) 0.042(5) 0.024(4) 0.008(3) 0.006(3) 0.020(4)
C212 0.044(4) 0.030(4) 0.031(4) 0.001(3) 0.008(4) 0.007(3)
C21 0.120(9) 0.068(8) 0.105(8) 0.004(6) 0.063(8) -0.053(6)
C22 0.038(6) 0.47(3) 0.087(8) 0.186(12) 0.006(6) 0.009(10)
C63 0.019(4) 0.088(7) 0.099(7) 0.058(6) 0.023(5) 0.007(4)
C23 0.134(9) 0.104(9) 0.138(10) 0.022(8) 0.120(9) 0.018(7)

loop_
_atom_type_symbol
_atom_type_description
_atom_type_scat_dispersion_real
_atom_type_scat_dispersion_imag
_atom_type_scat_source
C C 0.0033 0.0016 'International Tables Vol C Tables 4.2.6.8 and 6.1.1.4'
H H 0.0000 0.0000 'International Tables Vol C Tables 4.2.6.8 and 6.1.1.4'
N N 0.0061 0.0033 'International Tables Vol C Tables 4.2.6.8 and 6.1.1.4'
W W -0.8490 6.8722 'International Tables Vol C Tables 4.2.6.8 and 6.1.1.4'

loop_
_geom_angle_atom_site_label_1
_geom_angle_atom_site_label_2
_geom_angle_atom_site_label_3
_geom_angle
_geom_angle_site_symmetry_3
N19 W3 N20 107.9(2) .
N19 W3 N22 98.12(19) .
N20 W3 N22 95.9(2) .
N19 W3 N21 92.56(18) .
N20 W3 N21 93.54(19) .
N22 W3 N21 162.81(19) .
N19 W3 N25 92.71(19) .
N20 W3 N25 159.13(18) .
N22 W3 N25 84.07(17) .
N21 W3 N25 82.00(17) .
N19 W3 N25 157.91(19) 2_666
N20 W3 N25 93.71(19) 2_666
N22 W3 N25 83.81(17) 2_666
N21 W3 N25 81.28(16) 2_666
N25 W3 N25 65.50(17) 2_666
N6 W2 N5 106.6(2) .
N6 W2 N13 95.6(2) .
N5 W2 N13 98.35(19) .
N6 W2 N4 94.52(18) .
N5 W2 N4 90.98(18) .
N13 W2 N4 163.69(19) .
N6 W2 N7 158.4(2) .
N5 W2 N7 94.96(19) .
N13 W2 N7 82.90(18) .
N4 W2 N7 82.99(16) .
N6 W2 N10 93.34(19) .
N5 W2 N10 158.6(2) .
N13 W2 N10 87.22(18) .
N4 W2 N10 79.42(16) .
N7 W2 N10 65.04(15) .
N2 W1 N1 108.0(2) .
N2 W1 N16 97.1(2) .
N1 W1 N16 97.2(2) .
N2 W1 N3 92.89(19) .
N1 W1 N3 94.59(19) .
N16 W1 N3 161.4(2) .
N2 W1 N10 157.5(2) .
N1 W1 N10 93.35(19) .
N16 W1 N10 86.95(18) .
N3 W1 N10 78.00(17) .
N2 W1 N7 93.7(2) .
N1 W1 N7 158.3(2) .
N16 W1 N7 81.54(18) .
N3 W1 N7 82.13(17) .
N10 W1 N7 64.93(15) .
N26 N25 W3 120.0(4) .
N26 N25 W3 123.0(4) 2_666
W3 N25 W3 114.50(17) 2_666
C50 N5 W2 163.2(4) .
C190 N19 W3 165.4(4) .
N8 N7 W2 124.3(4) .
N8 N7 W1 118.0(4) .
W2 N7 W1 115.16(18) .
C10 N1 W1 166.9(4) .
N27 N26 N25 177.9(6) .
N24 N23 N22 177.8(6) .
N9 N8 N7 179.0(6) .
C20 N2 W1 169.1(4) .
C200 N20 W3 168.7(4) .
N12 N11 N10 178.2(6) .
N15 N14 N13 176.5(7) .
C60 N6 W2 167.0(4) .
N23 N22 W3 119.3(4) .
N11 N10 W1 122.7(4) .
N11 N10 W2 122.3(4) .
W1 N10 W2 114.87(18) .
C211 N21 C215 116.1(5) .
C211 N21 W3 121.2(4) .
C215 N21 W3 122.6(4) .
N18 N17 N16 175.9(6) .
N14 N13 W2 124.9(4) .
N17 N16 W1 125.8(4) .
C41 N4 C45 117.9(5) .
C41 N4 W2 122.2(4) .
C45 N4 W2 119.9(4) .
N4 C41 C42 123.8(5) .
C35 N3 C31 117.1(5) .
C35 N3 W1 121.3(4) .
C31 N3 W1 121.4(4) .
C43 C42 C41 118.2(5) .
N1 C10 C11 108.1(5) .
N1 C10 C12 109.8(5) .
C11 C10 C12 108.5(6) .
N1 C10 C13 108.3(5) .
C11 C10 C13 112.3(7) .
C12 C10 C13 109.9(7) .
C44 C45 N4 121.5(5) .
N3 C31 C32 123.4(6) .
C45 C44 C43 119.9(5) .
N20 C200 C202 108.5(5) .
N20 C200 C203 108.6(5) .
C202 C200 C203 109.4(5) .
N20 C200 C201 109.3(5) .
C202 C200 C201 111.3(5) .
C203 C200 C201 109.8(5) .
C214 C215 N21 123.9(6) .
N19 C190 C193 109.3(5) .
N19 C190 C192 107.3(4) .
C193 C190 C192 111.6(5) .
N19 C190 C191 109.0(5) .
C193 C190 C191 110.5(5) .
C192 C190 C191 108.9(5) .
N21 C211 C212 123.0(6) .
N3 C35 C34 122.8(5) .
N5 C50 C53 109.4(5) .
N5 C50 C51 107.4(5) .
C53 C50 C51 110.5(6) .
N5 C50 C52 110.7(6) .
C53 C50 C52 108.9(5) .
C51 C50 C52 109.9(5) .
C215 C214 C213 119.1(6) .
C42 C43 C44 118.8(5) .
N6 C60 C61 110.5(6) .
N6 C60 C62 109.6(5) .
C61 C60 C62 109.9(6) .
N6 C60 C63 110.4(6) .
C61 C60 C63 109.3(6) .
C62 C60 C63 107.0(6) .
C22 C20 N2 110.6(6) .
C22 C20 C21 111.8(9) .
N2 C20 C21 105.9(5) .
C22 C20 C23 111.0(8) .
N2 C20 C23 109.6(6) .
C21 C20 C23 107.8(7) .
C34 C33 C32 117.6(6) .
C31 C32 C33 119.6(6) .
C212 C213 C214 119.7(6) .
C35 C34 C33 119.5(6) .
C213 C212 C211 118.2(6) .

loop_
_geom_bond_atom_site_label_1
_geom_bond_atom_site_label_2
_geom_bond_distance
_geom_bond_site_symmetry_2
W3 N19 1.753(4) .
W3 N20 1.758(5) .
W3 N22 2.089(5) .
W3 N21 2.210(5) .
W3 N25 2.308(5) .
W3 N25 2.313(4) 2_666
W2 N6 1.742(5) .
W2 N5 1.765(5) .
W2 N13 2.070(5) .
W2 N4 2.207(4) .
W2 N7 2.278(5) .
W2 N10 2.312(5) .
W1 N2 1.749(5) .
W1 N1 1.759(5) .
W1 N16 2.090(5) .
W1 N3 2.200(5) .
W1 N10 2.285(5) .
W1 N7 2.312(5) .
N25 N26 1.229(5) .
N25 W3 2.313(4) 2_666
N5 C50 1.430(7) .
N19 C190 1.457(7) .
N7 N8 1.235(6) .
N1 C10 1.454(7) .
N26 N27 1.125(5) .
N23 N24 1.158(6) .
N23 N22 1.213(6) .
N8 N9 1.142(6) .
N2 C20 1.467(7) .
N20 C200 1.441(7) .
N11 N12 1.149(6) .
N11 N10 1.227(6) .
N14 N15 1.155(7) .
N14 N13 1.218(7) .
N6 C60 1.412(8) .
N21 C211 1.332(6) .
N21 C215 1.365(7) .
N17 N18 1.154(6) .
N17 N16 1.207(6) .
N4 C41 1.317(7) .
N4 C45 1.367(6) .
C41 C42 1.383(7) .
N3 C35 1.333(6) .
N3 C31 1.344(7) .
C42 C43 1.367(7) .
C10 C11 1.479(9) .
C10 C12 1.489(8) .
C10 C13 1.494(8) .
C45 C44 1.355(7) .
C192 C190 1.518(7) .
C62 C60 1.531(9) .
C31 C32 1.348(8) .
C44 C43 1.392(8) .
C200 C202 1.515(8) .
C200 C203 1.527(7) .
C200 C201 1.534(7) .
C215 C214 1.340(8) .
C190 C193 1.493(8) .
C190 C191 1.534(7) .
C211 C212 1.396(8) .
C35 C34 1.370(8) .
C50 C53 1.529(8) .
C50 C51 1.534(8) .
C50 C52 1.535(8) .
C214 C213 1.370(8) .
C60 C61 1.530(9) .
C60 C63 1.547(8) .
C20 C22 1.443(10) .
C20 C21 1.488(9) .
C20 C23 1.508(10) .
C33 C34 1.378(8) .
C33 C32 1.382(7) .
C213 C212 1.363(8) .

loop_
_geom_torsion_atom_site_label_1
_geom_torsion_atom_site_label_2
_geom_torsion_atom_site_label_3
_geom_torsion_atom_site_label_4
_geom_torsion
_geom_torsion_site_symmetry_1
_geom_torsion_site_symmetry_4
N19 W3 N25 N26 21.3(4) . .
N20 W3 N25 N26 -167.7(5) . .
N22 W3 N25 N26 -76.6(4) . .
N21 W3 N25 N26 113.5(4) . .
N25 W3 N25 N26 -162.5(5) 2_666 .
N19 W3 N25 W3 -176.2(2) . 2_666
N20 W3 N25 W3 -5.2(6) . 2_666
N22 W3 N25 W3 85.9(2) . 2_666
N21 W3 N25 W3 -84.0(2) . 2_666
N25 W3 N25 W3 0.0 2_666 2_666
N6 W2 N5 C50 -13.2(15) . .
N13 W2 N5 C50 -111.6(15) . .
N4 W2 N5 C50 81.8(15) . .
N7 W2 N5 C50 164.8(15) . .
N10 W2 N5 C50 144.5(13) . .
N20 W3 N19 C190 -6.4(16) . .
N22 W3 N19 C190 -105.3(16) . .
N21 W3 N19 C190 88.2(16) . .
N25 W3 N19 C190 170.3(15) . .
N25 W3 N19 C190 161.1(13) 2_666 .
N6 W2 N7 N8 164.5(5) . .
N5 W2 N7 N8 -10.5(4) . .
N13 W2 N7 N8 -108.3(4) . .
N4 W2 N7 N8 79.9(4) . .
N10 W2 N7 N8 161.5(5) . .
N6 W2 N7 W1 2.7(6) . .
N5 W2 N7 W1 -172.3(2) . .
N13 W2 N7 W1 89.9(2) . .
N4 W2 N7 W1 -81.9(2) . .
N10 W2 N7 W1 -0.33(18) . .
N2 W1 N7 N8 24.5(4) . .
N1 W1 N7 N8 -160.4(5) . .
N16 W1 N7 N8 -72.1(4) . .
N3 W1 N7 N8 117.0(4) . .
N10 W1 N7 N8 -162.7(4) . .
N2 W1 N7 W2 -172.5(2) . .
N1 W1 N7 W2 2.6(6) . .
N16 W1 N7 W2 90.9(2) . .
N3 W1 N7 W2 -80.0(2) . .
N10 W1 N7 W2 0.34(18) . .
N2 W1 N1 C10 -8.5(19) . .
N16 W1 N1 C10 91.4(18) . .
N3 W1 N1 C10 -103.0(18) . .
N10 W1 N1 C10 178.8(18) . .
N7 W1 N1 C10 176.7(16) . .
W3 N25 N26 N27 -143(17) . .
W3 N25 N26 N27 56(18) 2_666 .
W2 N7 N8 N9 -86(44) . .
W1 N7 N8 N9 75(44) . .
N1 W1 N2 C20 -7(2) . .
N16 W1 N2 C20 -107(2) . .
N3 W1 N2 C20 89(2) . .
N10 W1 N2 C20 154(2) . .
N7 W1 N2 C20 171(2) . .
N19 W3 N20 C200 -20(2) . .
N22 W3 N20 C200 80(2) . .
N21 W3 N20 C200 -114(2) . .
N25 W3 N20 C200 169.0(18) . .
N25 W3 N20 C200 164(2) 2_666 .
N5 W2 N6 C60 -9(2) . .
N13 W2 N6 C60 91(2) . .
N4 W2 N6 C60 -102(2) . .
N7 W2 N6 C60 176.0(17) . .
N10 W2 N6 C60 179(2) . .
N24 N23 N22 W3 -174(100) . .
N19 W3 N22 N23 135.0(4) . .
N20 W3 N22 N23 25.9(5) . .
N21 W3 N22 N23 -97.1(7) . .
N25 W3 N22 N23 -133.1(5) . .
N25 W3 N22 N23 -67.2(4) 2_666 .
N12 N11 N10 W1 -38(20) . .
N12 N11 N10 W2 138(20) . .
N2 W1 N10 N11 -165.3(5) . .
N1 W1 N10 N11 -3.5(4) . .
N16 W1 N10 N11 93.6(4) . .
N3 W1 N10 N11 -97.5(4) . .
N7 W1 N10 N11 175.6(5) . .
N2 W1 N10 W2 18.8(6) . .
N1 W1 N10 W2 -179.5(2) . .
N16 W1 N10 W2 -82.4(2) . .
N3 W1 N10 W2 86.5(2) . .
N7 W1 N10 W2 -0.33(18) . .
N6 W2 N10 N11 5.5(4) . .
N5 W2 N10 N11 -153.2(5) . .
N13 W2 N10 N11 100.9(4) . .
N4 W2 N10 N11 -88.5(4) . .
N7 W2 N10 N11 -175.6(5) . .
N6 W2 N10 W1 -178.6(2) . .
N5 W2 N10 W1 22.8(6) . .
N13 W2 N10 W1 -83.1(2) . .
N4 W2 N10 W1 87.5(2) . .
N7 W2 N10 W1 0.34(18) . .
N19 W3 N21 C211 36.6(5) . .
N20 W3 N21 C211 144.7(5) . .
N22 W3 N21 C211 -91.9(7) . .
N25 W3 N21 C211 -55.8(5) . .
N25 W3 N21 C211 -122.1(5) 2_666 .
N19 W3 N21 C215 -142.2(5) . .
N20 W3 N21 C215 -34.1(5) . .
N22 W3 N21 C215 89.3(8) . .
N25 W3 N21 C215 125.4(5) . .
N25 W3 N21 C215 59.1(5) 2_666 .
N15 N14 N13 W2 164(12) . .
N6 W2 N13 N14 9.7(6) . .
N5 W2 N13 N14 117.4(6) . .
N4 W2 N13 N14 -118.3(7) . .
N7 W2 N13 N14 -148.6(6) . .
N10 W2 N13 N14 -83.4(6) . .
N18 N17 N16 W1 164(9) . .
N2 W1 N16 N17 122.7(5) . .
N1 W1 N16 N17 13.5(6) . .
N3 W1 N16 N17 -115.5(7) . .
N10 W1 N16 N17 -79.5(5) . .
N7 W1 N16 N17 -144.6(5) . .
N6 W2 N4 C41 144.6(5) . .
N5 W2 N4 C41 37.9(5) . .
N13 W2 N4 C41 -87.3(7) . .
N7 W2 N4 C41 -57.0(5) . .
N10 W2 N4 C41 -122.8(5) . .
N6 W2 N4 C45 -35.6(4) . .
N5 W2 N4 C45 -142.3(4) . .
N13 W2 N4 C45 92.5(7) . .
N7 W2 N4 C45 122.8(4) . .
N10 W2 N4 C45 57.0(4) . .
C45 N4 C41 C42 2.3(9) . .
W2 N4 C41 C42 -177.9(4) . .
N2 W1 N3 C35 41.9(5) . .
N1 W1 N3 C35 150.3(5) . .
N16 W1 N3 C35 -80.4(7) . .
N10 W1 N3 C35 -117.3(5) . .
N7 W1 N3 C35 -51.4(5) . .
N2 W1 N3 C31 -143.1(5) . .
N1 W1 N3 C31 -34.8(5) . .
N16 W1 N3 C31 94.5(7) . .
N10 W1 N3 C31 57.7(5) . .
N7 W1 N3 C31 123.6(5) . .
N4 C41 C42 C43 -2.1(9) . .
W1 N1 C10 C11 -47(2) . .
W1 N1 C10 C12 -165.2(16) . .
W1 N1 C10 C13 75(2) . .
C41 N4 C45 C44 -1.2(8) . .
W2 N4 C45 C44 179.0(5) . .
C35 N3 C31 C32 -0.7(10) . .
W1 N3 C31 C32 -175.9(5) . .
N4 C45 C44 C43 0.1(9) . .
W3 N20 C200 C202 78(2) . .
W3 N20 C200 C203 -41(2) . .
W3 N20 C200 C201 -160.2(19) . .
C211 N21 C215 C214 3.7(9) . .
W3 N21 C215 C214 -177.4(5) . .
W3 N19 C190 C193 -40.4(18) . .
W3 N19 C190 C192 80.8(16) . .
W3 N19 C190 C191 -161.4(13) . .
C215 N21 C211 C212 -3.9(9) . .
W3 N21 C211 C212 177.2(5) . .
C31 N3 C35 C34 0.2(9) . .
W1 N3 C35 C34 175.4(5) . .
W2 N5 C50 C53 -23.2(17) . .
W2 N5 C50 C51 96.8(14) . .
W2 N5 C50 C52 -143.1(13) . .
N21 C215 C214 C213 -1.8(10) . .
C41 C42 C43 C44 0.8(9) . .
C45 C44 C43 C42 0.2(10) . .
W2 N6 C60 C61 83(2) . .
W2 N6 C60 C62 -39(2) . .
W2 N6 C60 C63 -156.4(17) . .
W1 N2 C20 C22 -13(3) . .
W1 N2 C20 C21 108(2) . .
W1 N2 C20 C23 -136(2) . .
N3 C31 C32 C33 1.6(11) . .
C34 C33 C32 C31 -1.9(10) . .
C215 C214 C213 C212 0.0(10) . .
N3 C35 C34 C33 -0.6(10) . .
C32 C33 C34 C35 1.4(10) . .
C214 C213 C212 C211 -0.1(10) . .
N21 C211 C212 C213 2.2(10) . .
